data_7117019
loop_
_publ_author_name
'Jiang Liu'
'Mei Qu'
'Rodolphe Clerac'
'Xian Ming Zhang'

_publ_section_title
;
 A two-dimensional honeycomb coordination network based on fused
 triacontanuclear heterometallic {Co12Mn18} wheels
;
_journal_name_full Chem.Commun.
_journal_page_first 7356
_journal_paper_doi 10.1039/C5cc01199J
_journal_volume 51
_journal_year 2015
_chemical_formula_moiety '0.5(C72 H48 Co6 Mn6 N34 Na2 O38)'
_chemical_formula_sum 'C36 H24 Co3 Mn3 N17 Na O19'
_chemical_formula_weight 1363.30
_space_group_crystal_system trigonal
_space_group_IT_number 148
_space_group_name_Hall '-R 3'
_space_group_name_H-M_alt 'R -3'
_symmetry_space_group_name_Hall '-R 3'
_symmetry_space_group_name_H-M 'R -3 :H'
_atom_sites_solution_primary direct
_audit_creation_date 2008-05-24
_audit_creation_method
;
  Olex2 1.2
  (compiled 2012.05.09 svn.r2324, GUI svn.r4230)
;
_audit_update_record
;
2014-07-15 deposited with the CCDC.
2015-03-20 downloaded from the CCDC.
;
_cell_angle_alpha 90
_cell_angle_beta 90
_cell_angle_gamma 120
_cell_formula_units_Z 6
_cell_length_a 17.3430(7)
_cell_length_b 17.3430(7)
_cell_length_c 31.6652(19)
_cell_measurement_temperature 298.15
_cell_volume 8248.2(7)
_computing_molecular_graphics
;
O. V. Dolomanov, L. J. Bourhis, R. J. Gildea, J. A. K. Howard and H. Puschmann,
OLEX2: a complete structure solution, refinement and analysis program.
J. Appl. Cryst. (2009). 42, 339-341.
;
_computing_publication_material
;
O. V. Dolomanov, L. J. Bourhis, R. J. Gildea, J. A. K. Howard and H. Puschmann,
OLEX2: a complete structure solution, refinement and analysis program.
J. Appl. Cryst. (2009). 42, 339-341.
;
_computing_structure_refinement
;
olex2.refine (L.J. Bourhis, O.V. Dolomanov, R.J. Gildea, J.A.K. Howard,
H. Puschmann, in preparation, 2011)
;
_computing_structure_solution
;
XS, G.M. Sheldrick, Acta Cryst.
(2008). A64, 112-122
;
_diffrn_measured_fraction_theta_full 0.997221
_diffrn_measured_fraction_theta_max 0.997221
_diffrn_measurement_device_type 'multiwire proportional'
_diffrn_measurement_method 'phi and omega scans'
_diffrn_radiation_monochromator graphite
_diffrn_radiation_type MoK\a
_diffrn_radiation_wavelength 0.71073
_diffrn_reflns_av_R_equivalents 0.0329
_diffrn_reflns_av_unetI/netI 0.0792
_diffrn_reflns_limit_h_max 16
_diffrn_reflns_limit_h_min -18
_diffrn_reflns_limit_k_max 23
_diffrn_reflns_limit_k_min -23
_diffrn_reflns_limit_l_max 22
_diffrn_reflns_limit_l_min -42
_diffrn_reflns_number 6778
_diffrn_reflns_theta_full 24.997639
_diffrn_reflns_theta_max 29.03
_diffrn_reflns_theta_min 3.04
_exptl_absorpt_coefficient_mu 1.643
_exptl_absorpt_correction_T_max 0.8635
_exptl_absorpt_correction_T_min 0.6542
_exptl_absorpt_correction_type multi-scan
_exptl_crystal_colour reddish
_exptl_crystal_colour_modifier reddish
_exptl_crystal_density_diffrn 1.6466
_exptl_crystal_description rhombohedral
_exptl_crystal_F_000 4082.5777
_exptl_crystal_size_max 0.26
_exptl_crystal_size_mid 0.18
_exptl_crystal_size_min 0.18
_refine_diff_density_max 1.722895
_refine_diff_density_min -1.695741
_refine_diff_density_rms 0.184087
_refine_ls_d_res_high 0.840940
_refine_ls_d_res_low 6.700301
_refine_ls_goodness_of_fit_ref 1.017447
_refine_ls_hydrogen_treatment constr
_refine_ls_matrix_type full
_refine_ls_number_constraints 16
_refine_ls_number_parameters 243
_refine_ls_number_reflns 3230
_refine_ls_number_restraints 18
_refine_ls_restrained_S_all 1.014395
_refine_ls_R_factor_all 0.119331
_refine_ls_R_factor_gt 0.086468
_refine_ls_shift/su_max 0.0006
_refine_ls_shift/su_mean 0.0001
_refine_ls_structure_factor_coef Fsqd
_refine_ls_weighting_details 'w=1/[\s^2^(Fo^2^)+(0.1529P)^2^+86.4949P] where P=(Fo^2^+2Fc^2^)/3'
_refine_ls_weighting_scheme calc
_refine_ls_wR_factor_ref 0.267820
_reflns_Friedel_coverage 0.0
_reflns_limit_h_max 17
_reflns_limit_h_min 0
_reflns_limit_k_max 17
_reflns_limit_k_min 0
_reflns_limit_l_max 37
_reflns_limit_l_min -37
_reflns_number_gt 2172
_reflns_number_total 3230
_reflns_threshold_expression I>=2u(I)
_cod_data_source_file c5cc01199j2.cif
_cod_data_source_block a
_cod_database_code 7117019

loop_
_space_group_symop_id
_space_group_symop_operation_xyz
1 x,y,z
2 -y,x-y,z
3 -x+y,-x,z
4 -x,-y,-z
5 y,-x+y,-z
6 x-y,x,-z
7 x+1/3,y+2/3,z+2/3
8 -y+1/3,x-y+2/3,z+2/3
9 -x+y+1/3,-x+2/3,z+2/3
10 -x+1/3,-y+2/3,-z+2/3
11 y+1/3,-x+y+2/3,-z+2/3
12 x-y+1/3,x+2/3,-z+2/3
13 x+2/3,y+1/3,z+1/3
14 -y+2/3,x-y+1/3,z+1/3
15 -x+y+2/3,-x+1/3,z+1/3
16 -x+2/3,-y+1/3,-z+1/3
17 y+2/3,-x+y+1/3,-z+1/3
18 x-y+2/3,x+1/3,-z+1/3

loop_
_atom_site_label
_atom_site_type_symbol
_atom_site_fract_x
_atom_site_fract_y
_atom_site_fract_z
_atom_site_U_iso_or_equiv
_atom_site_adp_type
_atom_site_occupancy
_atom_site_refinement_flags_posn
Co1 Co 0.67708(7) 0.78350(7) 0.37277(3) 0.0429(4) Uani 1.000000 .
Mn2 Mn 1.03294(10) 0.90054(10) 0.33763(5) 0.0642(6) Uani 1.000000 .
Na3 Na 0.333333 0.666667 0.47430(16) 0.0515(14) Uani 1.000000 S
O1 O 0.9054(4) 0.7810(4) 0.3400(2) 0.0581(16) Uani 1.000000 .
O2 O 0.8081(3) 0.8267(4) 0.35354(16) 0.0436(13) Uani 1.000000 .
O3 O 0.4582(6) 0.7389(7) 0.4393(3) 0.104(3) Uani 1.000000 .
O4 O 0.5469(4) 0.7411(4) 0.3888(2) 0.0623(17) Uani 1.000000 .
O5 O 1.000000 1.000000 0.3147(3) 0.066(3) Uani 1.000000 S
O8 O 0.9994(6) 0.9225(6) 0.4030(2) 0.054(2) Uani 0.666670 .
N1 N 0.6859(5) 0.6671(4) 0.3786(2) 0.0451(16) Uani 1.000000 .
N2 N 0.6871(6) 0.8024(6) 0.4387(2) 0.065(2) Uani 1.000000 .
N3 N 0.7105(4) 0.9152(4) 0.3576(2) 0.0424(15) Uani 1.000000 .
N4 N 0.6875(5) 0.9585(5) 0.3791(2) 0.0516(18) Uani 1.000000 .
N5 N 0.6661(6) 0.9983(6) 0.3994(3) 0.070(2) Uani 1.000000 .
N7 N 0.333333 0.666667 0.5618(3) 0.039(2) Uani 1.000000 S
O6 O 0.333333 0.666667 0.5999(3) 0.053(3) Uani 1.000000 S
C1 C 0.6235(6) 0.5872(6) 0.3924(3) 0.059(2) Uani 1.000000 .
H1 H 0.5692(6) 0.5795(6) 0.4018(3) 0.071(3) Uiso 1.000000 R
C2 C 0.6379(8) 0.5153(6) 0.3931(3) 0.069(3) Uani 1.000000 .
H2 H 0.5934(8) 0.4601(6) 0.4027(3) 0.083(4) Uiso 1.000000 R
C3 C 0.7172(7) 0.5256(7) 0.3797(3) 0.065(3) Uani 1.000000 .
H3 H 0.7278(7) 0.4781(7) 0.3804(3) 0.079(3) Uiso 1.000000 R
C4 C 0.7810(7) 0.6071(6) 0.3653(3) 0.059(2) Uani 1.000000 .
H4 H 0.8350(7) 0.6155(6) 0.3552(3) 0.070(3) Uiso 1.000000 R
C5 C 0.7640(5) 0.6765(6) 0.3659(2) 0.0446(19) Uani 1.000000 .
C6 C 0.8319(5) 0.7681(6) 0.3519(2) 0.0448(19) Uani 1.000000 .
C8 C 0.7584(10) 0.8266(9) 0.4625(3) 0.086(4) Uani 1.000000 .
H8 H 0.8122(10) 0.8414(9) 0.4496(3) 0.103(4) Uiso 1.000000 R
C9 C 0.7547(12) 0.8305(10) 0.5063(4) 0.104(5) Uani 1.000000 .
H9 H 0.8043(12) 0.8474(10) 0.5234(4) 0.124(5) Uiso 1.000000 R
C10 C 0.6697(14) 0.8067(10) 0.5230(4) 0.105(5) Uani 1.000000 .
H10 H 0.6636(14) 0.8064(10) 0.5522(4) 0.126(6) Uiso 1.000000 R
C11 C 0.5984(12) 0.7847(10) 0.4993(4) 0.103(5) Uani 1.000000 .
H11 H 0.5450(12) 0.7729(10) 0.5117(4) 0.124(6) Uiso 1.000000 R
C12 C 0.6049(9) 0.7797(7) 0.4557(3) 0.078(4) Uani 1.000000 .
C13 C 0.5304(7) 0.7516(7) 0.4254(4) 0.068(3) Uani 1.000000 .
N6 N 1.000000 1.000000 0.4168(5) 0.113(8) Uani 1.000000 S
O9 O 1.000000 1.000000 0.4576(9) 0.181(10) Uani 1.000000 S
O7 O 0.3510(15) 0.7321(8) 0.5411(4) 0.137(7) Uani 0.666670 .

loop_
_atom_site_aniso_label
_atom_site_aniso_U_11
_atom_site_aniso_U_22
_atom_site_aniso_U_33
_atom_site_aniso_U_12
_atom_site_aniso_U_13
_atom_site_aniso_U_23
Co1 0.0329(6) 0.0496(7) 0.0402(7) 0.0161(5) 0.0036(4) 0.0027(5)
Mn2 0.0562(9) 0.0634(10) 0.0819(12) 0.0364(8) 0.0022(8) -0.0022(8)
Na3 0.062(2) 0.062(2) 0.030(3) 0.0311(11) -0.000000 0.000000
O1 0.052(4) 0.058(4) 0.064(4) 0.028(3) 0.010(3) 0.005(3)
O2 0.037(3) 0.049(3) 0.041(3) 0.018(3) 0.003(2) 0.001(3)
O3 0.082(6) 0.131(7) 0.108(7) 0.059(6) 0.054(5) 0.020(6)
O4 0.048(3) 0.057(4) 0.074(4) 0.020(3) 0.033(3) 0.011(3)
O5 0.085(5) 0.085(5) 0.028(5) 0.042(2) -0.000000 0.000000
O8 0.074(6) 0.076(6) 0.026(4) 0.048(5) 0.003(4) -0.006(4)
N1 0.046(4) 0.048(4) 0.029(3) 0.015(3) -0.004(3) 0.003(3)
N2 0.092(6) 0.074(5) 0.035(4) 0.046(5) 0.005(4) 0.003(4)
N3 0.040(4) 0.044(4) 0.039(4) 0.018(3) 0.004(3) -0.000(3)
N4 0.050(4) 0.058(4) 0.037(4) 0.020(4) 0.003(3) -0.001(4)
N5 0.080(6) 0.084(6) 0.046(4) 0.042(5) 0.003(4) -0.019(4)
N7 0.046(4) 0.046(4) 0.026(6) 0.023(2) -0.000000 0.000000
O6 0.065(4) 0.065(4) 0.030(5) 0.032(2) -0.000000 0.000000
C1 0.054(5) 0.062(6) 0.044(5) 0.015(5) -0.001(4) 0.015(4)
C2 0.096(8) 0.048(5) 0.046(5) 0.021(5) -0.004(5) 0.022(4)
C3 0.080(7) 0.060(6) 0.061(6) 0.038(5) 0.002(5) 0.015(5)
C4 0.067(6) 0.065(6) 0.051(5) 0.038(5) 0.000(5) 0.008(4)
C5 0.046(5) 0.060(5) 0.028(4) 0.027(4) 0.000(3) 0.005(4)
C6 0.040(4) 0.054(5) 0.038(4) 0.022(4) -0.001(4) -0.001(4)
C8 0.122(10) 0.109(9) 0.042(5) 0.069(9) -0.007(6) -0.014(6)
C9 0.144(13) 0.116(11) 0.055(7) 0.067(10) -0.020(8) -0.005(7)
C10 0.179(16) 0.110(11) 0.051(7) 0.092(12) 0.039(9) 0.009(7)
C11 0.147(14) 0.111(11) 0.056(7) 0.069(10) 0.022(8) 0.018(7)
C12 0.123(10) 0.056(6) 0.056(6) 0.045(6) 0.056(7) 0.018(5)
C13 0.057(6) 0.062(6) 0.074(7) 0.022(5) 0.010(6) 0.010(5)
N6 0.160(13) 0.160(13) 0.019(7) 0.080(6) -0.000000 0.000000
O9 0.196(16) 0.196(16) 0.15(2) 0.098(8) -0.000000 0.000000
O7 0.27(2) 0.068(8) 0.041(6) 0.063(12) -0.017(10) -0.000(6)

loop_
_atom_type_symbol
_atom_type_scat_dispersion_real
_atom_type_scat_dispersion_imag
_atom_type_scat_source
_atom_type_scat_dispersion_source
C 0.00347 0.00161 'International Tables Volume C Table 6.1.1.4 (pp. 500-502)' 'Henke, Gullikson and Davis, At. Data and Nucl. Data Tables, 1993, 54, 2'
Co 0.35655 0.96576 'International Tables Volume C Table 6.1.1.4 (pp. 500-502)' 'Henke, Gullikson and Davis, At. Data and Nucl. Data Tables, 1993, 54, 2'
Na 0.03665 0.02467 'International Tables Volume C Table 6.1.1.4 (pp. 500-502)' 'Henke, Gullikson and Davis, At. Data and Nucl. Data Tables, 1993, 54, 2'
Mn 0.34779 0.73263 'International Tables Volume C Table 6.1.1.4 (pp. 500-502)' 'Henke, Gullikson and Davis, At. Data and Nucl. Data Tables, 1993, 54, 2'
O 0.01158 0.00611 'International Tables Volume C Table 6.1.1.4 (pp. 500-502)' 'Henke, Gullikson and Davis, At. Data and Nucl. Data Tables, 1993, 54, 2'
N 0.00653 0.00323 'International Tables Volume C Table 6.1.1.4 (pp. 500-502)' 'Henke, Gullikson and Davis, At. Data and Nucl. Data Tables, 1993, 54, 2'
H 0.00000 0.00000 'International Tables Volume C Table 6.1.1.4 (pp. 500-502)' 'Henke, Gullikson and Davis, At. Data and Nucl. Data Tables, 1993, 54, 2'

loop_
_geom_angle_atom_site_label_1
_geom_angle_atom_site_label_2
_geom_angle_atom_site_label_3
_geom_angle
_geom_angle_site_symmetry_1
_geom_angle_site_symmetry_3
O4 Co1 O2 177.4(3) . .
N1 Co1 O2 77.5(2) . .
N1 Co1 O4 103.2(3) . .
N2 Co1 O2 104.0(3) . .
N2 Co1 O4 78.5(3) . .
N2 Co1 N1 91.3(3) . .
N3 Co1 O2 94.3(2) 10_665 .
N3 Co1 O2 83.4(2) . .
N3 Co1 O4 83.1(3) 10_665 .
N3 Co1 O4 95.8(3) . .
N3 Co1 N1 93.8(3) 10_665 .
N3 Co1 N1 160.7(3) . .
N3 Co1 N2 161.7(3) 10_665 .
N3 Co1 N2 95.8(3) . .
O2 Mn2 O1 153.5(2) 2_765 .
O4 Mn2 O1 93.8(2) 11 .
O4 Mn2 O2 88.0(2) 11 2_765
O5 Mn2 O1 102.91(17) . .
O5 Mn2 O2 102.55(16) . 2_765
O5 Mn2 O4 102.1(3) . 11
O8 Mn2 O1 84.4(3) . .
O8 Mn2 O2 88.8(3) . 2_765
O8 Mn2 O4 168.9(3) . 11
O8 Mn2 O5 88.9(3) . .
N3 Mn2 O1 81.8(2) 2_765 .
N3 Mn2 O2 73.5(2) 2_765 2_765
N3 Mn2 O4 72.6(2) 2_765 11
N3 Mn2 O5 173.3(2) 2_765 .
N3 Mn2 O8 96.3(3) 2_765 .
O3 Na3 O3 96.6(4) 3_565 .
O3 Na3 O3 96.6(4) 3_565 2_665
O3 Na3 O3 96.6(4) . 2_665
N7 Na3 O3 120.5(3) . 3_565
N7 Na3 O3 120.5(3) . .
N7 Na3 O3 120.5(3) . 2_665
O7 Na3 O3 145.6(4) 2_665 .
O7 Na3 O3 102.6(5) 2_665 3_565
O7 Na3 O3 102.6(5) 3_565 .
O7 Na3 O3 145.6(4) 3_565 2_665
O7 Na3 O3 109.1(6) 3_565 3_565
O7 Na3 O3 109.1(6) . .
O7 Na3 O3 145.6(4) . 3_565
O7 Na3 O3 109.1(6) 2_665 2_665
O7 Na3 O3 102.6(5) . 2_665
O7 Na3 N7 25.7(3) . .
O7 Na3 N7 25.7(3) 2_665 .
O7 Na3 N7 25.7(3) 3_565 .
O7 Na3 O7 44.1(5) 3_565 2_665
O7 Na3 O7 44.1(6) 3_565 .
O7 Na3 O7 44.1(5) 2_665 .
C6 O1 Mn2 130.9(6) . .
Mn2 O2 Co1 106.9(2) 3_675 .
C6 O2 Co1 116.8(5) . .
C6 O2 Mn2 136.2(5) . 3_675
C13 O3 Na3 154.9(9) . 3_565
Mn2 O4 Co1 107.8(3) 12_545 .
C13 O4 Co1 118.3(7) . .
C13 O4 Mn2 133.3(7) . 12_545
Mn2 O5 Mn2 109.6(2) 3_675 2_765
Mn2 O5 Mn2 109.6(2) 3_675 .
Mn2 O5 Mn2 109.6(2) 2_765 .
N6 O8 Mn2 124.9(8) . .
C1 N1 Co1 127.9(7) . .
C5 N1 Co1 114.2(5) . .
C5 N1 C1 117.9(8) . .
C8 N2 Co1 127.2(8) . .
C12 N2 Co1 110.4(7) . .
C12 N2 C8 122.2(9) . .
Mn2 N3 Co1 96.4(2) 3_675 10_665
Mn2 N3 Co1 96.2(3) 3_675 .
N4 N3 Co1 116.3(5) . 10_665
N4 N3 Co1 122.8(5) . .
N4 N3 Mn2 123.7(5) . 3_675
N5 N4 N3 179.5(9) . .
O6 N7 Na3 180.0 . .
O7 N7 Na3 57.2(7) 3_565 .
O7 N7 Na3 57.2(7) . .
O7 N7 Na3 57.2(7) 2_665 .
O7 N7 O6 122.8(7) 3_565 .
O7 N7 O6 122.8(7) 2_665 .
O7 N7 O6 122.8(7) . .
O7 N7 O7 93.4(10) 3_565 .
O7 N7 O7 93.4(10) 3_565 2_665
O7 N7 O7 93.4(10) . 2_665
H1 C1 N1 119.3(6) . .
C2 C1 N1 121.4(10) . .
C2 C1 H1 119.3(6) . .
H2 C2 C1 120.0(6) . .
C3 C2 C1 120.0(9) . .
C3 C2 H2 120.0(6) . .
H3 C3 C2 120.6(6) . .
C4 C3 C2 118.8(9) . .
C4 C3 H3 120.6(6) . .
H4 C4 C3 120.5(6) . .
C5 C4 C3 119.0(9) . .
C5 C4 H4 120.5(5) . .
C4 C5 N1 122.9(8) . .
C6 C5 N1 115.2(7) . .
C6 C5 C4 121.8(8) . .
O2 C6 O1 125.7(8) . .
C5 C6 O1 118.2(8) . .
C5 C6 O2 116.1(7) . .
H8 C8 N2 119.2(6) . .
C9 C8 N2 121.7(13) . .
C9 C8 H8 119.2(9) . .
H9 C9 C8 122.5(9) . .
C10 C9 C8 115.0(14) . .
C10 C9 H9 122.5(8) . .
H10 C10 C9 118.1(8) . .
C11 C10 C9 123.8(12) . .
C11 C10 H10 118.1(8) . .
H11 C11 C10 120.5(8) . .
C12 C11 C10 119.0(15) . .
C12 C11 H11 120.5(10) . .
C11 C12 N2 118.2(14) . .
C13 C12 N2 116.5(9) . .
C13 C12 C11 125.2(12) . .
O4 C13 O3 126.7(11) . .
C12 C13 O3 117.9(11) . .
C12 C13 O4 115.4(9) . .
O8 N6 O8 110.8(6) 3_675 2_765
O8 N6 O8 110.8(6) 3_675 .
O8 N6 O8 110.8(6) 2_765 .
O9 N6 O8 108.1(7) . 3_675
O9 N6 O8 108.1(7) . 2_765
O9 N6 O8 108.1(7) . .
N7 O7 Na3 97.1(8) 3_565 3_565
O7 O7 Na3 67.9(3) 3_565 3_565
O7 O7 Na3 67.9(2) 2_665 3_565
O7 O7 N7 43.3(5) 2_665 3_565
O7 O7 N7 43.3(4) 3_565 3_565

loop_
_geom_bond_atom_site_label_1
_geom_bond_atom_site_label_2
_geom_bond_distance
_geom_bond_site_symmetry_2
Co1 O2 2.096(5) .
Co1 O4 2.058(6) .
Co1 N1 2.107(7) .
Co1 N2 2.106(8) .
Co1 N3 2.177(7) 10_665
Co1 N3 2.112(7) .
Mn2 O1 2.147(6) .
Mn2 O2 2.175(6) 2_765
Mn2 O4 2.251(8) 11
Mn2 O5 2.194(4) .
Mn2 O8 2.232(8) .
Mn2 N3 2.487(7) 2_765
Na3 O3 2.185(8) 3_565
Na3 O3 2.185(8) .
Na3 O3 2.185(8) 2_665
Na3 N7 2.770(12) .
Na3 O7 2.346(13) 3_565
Na3 O7 2.346(13) .
Na3 O7 2.346(13) 2_665
O1 C6 1.239(10) .
O2 C6 1.274(10) .
O3 C13 1.239(12) .
O4 C13 1.230(12) .
O8 N6 1.409(9) .
N1 C1 1.337(11) .
N1 C5 1.343(11) .
N2 C8 1.325(15) .
N2 C12 1.383(14) .
N3 N4 1.218(10) .
N4 N5 1.133(10) .
N7 O6 1.207(14) .
N7 O7 1.211(12) 3_565
N7 O7 1.211(12) .
N7 O7 1.211(12) 2_665
C1 H1 0.9300 .
C1 C2 1.389(14) .
C2 H2 0.9300 .
C2 C3 1.363(15) .
C3 H3 0.9300 .
C3 C4 1.366(13) .
C4 H4 0.9300 .
C4 C5 1.373(13) .
C5 C6 1.496(11) .
C8 H8 0.9300 .
C8 C9 1.393(16) .
C9 H9 0.9300 .
C9 C10 1.42(2) .
C10 H10 0.9300 .
C10 C11 1.33(2) .
C11 H11 0.9300 .
C11 C12 1.392(16) .
C12 C13 1.482(17) .
N6 O9 1.29(3) .
O7 O7 1.76(2) 2_665
O7 O7 1.76(2) 3_565

loop_
_restr_u_iso_atom_site_label
_restr_u_iso_weight_param
O8 0.1000
N6 0.1000
O9 0.2000
